data_1576330
loop_
_publ_author_name
'Orellana Ben Amor, Andrea'
'Vendier, Laure'
'Cesar, Vincent'
'Maurel, Vincent'
'Panetier, Julien Andre'
'Queyriaux, Nicolas'

_publ_section_title
;
 N-centered, yet Persistent: Isolation of N2O-Based Radicals through
 FLP-type Stabilization
;
_journal_name_full 'Chemical Science'
_journal_paper_doi 10.1039/D5SC08152A
_journal_year 2025
_chemical_formula_moiety 'C49 H46 B F15 K N4 O2'
_chemical_formula_sum 'C49 H46 B F15 K N4 O2'
_chemical_formula_weight 1057.81
_space_group_crystal_system monoclinic
_space_group_IT_number 14
_space_group_name_Hall '-P 2ybc'
_space_group_name_H-M_alt 'P 1 21/c 1'
_atom_sites_solution_hydrogens geom
_audit_block_doi 10.5517/ccdc.csd.cc2mxfyy
_audit_creation_method SHELXL-2019/3
_audit_update_record
;
2025-04-02 deposited with the CCDC.	2025-11-26 downloaded from the CCDC.
;
_cell_angle_alpha 90
_cell_angle_beta 119.510(4)
_cell_angle_gamma 90
_cell_formula_units_Z 8
_cell_length_a 24.2907(9)
_cell_length_b 18.6853(4)
_cell_length_c 24.6560(7)
_cell_measurement_reflns_used 22207
_cell_measurement_temperature 100(2)
_cell_measurement_theta_max 73.6570
_cell_measurement_theta_min 3.0790
_cell_volume 9739.1(6)
_computing_structure_refinement 'SHELXL-2019/2 (Sheldrick, 2019)'
_diffrn_ambient_temperature 100(2)
_diffrn_detector 'Hybrid Pixel Array Detector'
_diffrn_detector_area_resol_mean 10.0000
_diffrn_detector_type HyPix
_diffrn_measured_fraction_theta_full 0.994
_diffrn_measured_fraction_theta_max 0.994
_diffrn_measurement_device 'four-circle diffractometer'
_diffrn_measurement_device_type 'XtaLAB Synergy, Dualflex, HyPix'
_diffrn_radiation_monochromator mirror
_diffrn_radiation_probe x-ray
_diffrn_radiation_type 'Cu K\a'
_diffrn_radiation_wavelength 1.54184
_diffrn_reflns_av_R_equivalents 0.0754
_diffrn_reflns_av_unetI/netI 0.0698
_diffrn_reflns_Laue_measured_fraction_full 0.994
_diffrn_reflns_Laue_measured_fraction_max 0.994
_diffrn_reflns_limit_h_max 28
_diffrn_reflns_limit_h_min -28
_diffrn_reflns_limit_k_max 22
_diffrn_reflns_limit_k_min -22
_diffrn_reflns_limit_l_max 29
_diffrn_reflns_limit_l_min -14
_diffrn_reflns_number 72898
_diffrn_reflns_point_group_measured_fraction_full 0.994
_diffrn_reflns_point_group_measured_fraction_max 0.994
_diffrn_reflns_theta_full 66.601
_diffrn_reflns_theta_max 66.601
_diffrn_reflns_theta_min 3.136
_diffrn_source 'micro-focus sealed X-ray tube'
_diffrn_source_type 'PhotonJet (Cu) X-ray Source'
_exptl_absorpt_coefficient_mu 1.86
_exptl_absorpt_correction_T_max 1.00000
_exptl_absorpt_correction_T_min 0.89883
_exptl_absorpt_correction_type multi-scan
_exptl_absorpt_process_details
;
CrysAlisPro 1.171.42.102a (Rigaku Oxford Diffraction, 2023)
Empirical absorption correction using spherical harmonics,
implemented in SCALE3 ABSPACK scaling algorithm.
;
_exptl_crystal_colour yellow
_exptl_crystal_density_diffrn 1.443
_exptl_crystal_description needle
_exptl_crystal_F_000 4344
_exptl_crystal_size_max 0.150
_exptl_crystal_size_mid 0.030
_exptl_crystal_size_min 0.030
_refine_diff_density_max 0.832
_refine_diff_density_min -0.646
_refine_diff_density_rms 0.070
_refine_ls_extinction_method none
_refine_ls_goodness_of_fit_ref 1.045
_refine_ls_hydrogen_treatment constr
_refine_ls_matrix_type full
_refine_ls_number_parameters 1317
_refine_ls_number_reflns 17098
_refine_ls_number_restraints 0
_refine_ls_restrained_S_all 1.045
_refine_ls_R_factor_all 0.0869
_refine_ls_R_factor_gt 0.0610
_refine_ls_shift/su_max 0.007
_refine_ls_shift/su_mean 0.000
_refine_ls_structure_factor_coef Fsqd
_refine_ls_weighting_details 'w=1/[\s^2^(Fo^2^)+(0.1006P)^2^+4.0858P] where P=(Fo^2^+2Fc^2^)/3'
_refine_ls_weighting_scheme calc
_refine_ls_wR_factor_gt 0.1592
_refine_ls_wR_factor_ref 0.1756
_reflns_Friedel_coverage 0.000
_reflns_number_gt 12283
_reflns_number_total 17098
_reflns_threshold_expression 'I > 2\s(I)'
_cod_data_source_file d5sc08152a2.cif
_cod_data_source_block 20240313eqNAndrea
_cod_original_cell_volume 9739.0(6)
_cod_original_sg_symbol_H-M 'P 21/c'
_cod_database_code 1576330
_shelx_shelxl_version_number 2019/3
_shelx_space_group_comment
;
The symmetry employed for this shelxl refinement is uniquely defined
by the following loop, which should always be used as a source of
symmetry information in preference to the above space-group names.
They are only intended as comments.
;

loop_
_space_group_symop_operation_xyz
'x, y, z'
'-x, y+1/2, -z+1/2'
'-x, -y, -z'
'x, -y-1/2, z-1/2'

loop_
_atom_site_label
_atom_site_type_symbol
_atom_site_fract_x
_atom_site_fract_y
_atom_site_fract_z
_atom_site_U_iso_or_equiv
_atom_site_adp_type
_atom_site_occupancy
_atom_site_site_symmetry_order
_atom_site_calc_flag
_atom_site_refinement_flags_posn
_atom_site_refinement_flags_adp
_atom_site_refinement_flags_occupancy
_atom_site_disorder_assembly
_atom_site_disorder_group
C1 C 0.3482(3) 1.0501(4) 0.4688(3) 0.0962(18) Uani 1 1 d . . . . .
H1A H 0.324028 1.042045 0.490457 0.144 Uiso 1 1 calc R U . . .
H1B H 0.342501 1.009187 0.441612 0.144 Uiso 1 1 calc R U . . .
H1C H 0.333027 1.093710 0.443636 0.144 Uiso 1 1 calc R U . . .
C3 C -0.12202(16) 0.65220(17) 0.16571(14) 0.0342(7) Uani 1 1 d . . . . .
C4 C -0.10562(17) 0.71157(19) 0.20458(15) 0.0402(8) Uani 1 1 d . . . . .
C5 C -0.1422(2) 0.77205(19) 0.19045(17) 0.0471(9) Uani 1 1 d . . . . .
C6 C -0.19658(19) 0.77773(19) 0.13532(18) 0.0461(9) Uani 1 1 d . . . . .
C7 C -0.21531(17) 0.7217(2) 0.09363(16) 0.0445(8) Uani 1 1 d . . . . .
C8 C -0.17814(17) 0.66161(18) 0.11000(15) 0.0381(7) Uani 1 1 d . . . . .
C13 C 0.05931(16) 0.58405(17) 0.39158(13) 0.0320(7) Uani 1 1 d . . . . .
C15 C 0.11992(17) 0.59229(17) 0.49650(13) 0.0356(7) Uani 1 1 d . . . . .
H15 H 0.153053 0.605678 0.536548 0.043 Uiso 1 1 calc R U . . .
C16 C 0.07081(18) 0.55111(19) 0.48458(14) 0.0429(8) Uani 1 1 d . . . . .
H16 H 0.062941 0.529315 0.514913 0.052 Uiso 1 1 calc R U . . .
C18 C -0.06573(15) 0.57538(16) 0.11816(13) 0.0302(7) Uani 1 1 d . . . . .
C19 C -0.02974(15) 0.62735(17) 0.11055(13) 0.0318(7) Uani 1 1 d . . . . .
C20 C -0.01743(16) 0.63118(18) 0.06162(14) 0.0370(7) Uani 1 1 d . . . . .
C21 C -0.04192(17) 0.57915(19) 0.01643(14) 0.0386(8) Uani 1 1 d . . . . .
C22 C -0.07862(17) 0.52683(18) 0.02043(13) 0.0373(8) Uani 1 1 d . . . . .
C23 C -0.09063(16) 0.52557(17) 0.07003(13) 0.0333(7) Uani 1 1 d . . . . .
C29 C -0.11091(16) 0.50598(18) 0.18735(13) 0.0362(7) Uani 1 1 d . . . . .
C30 C -0.07475(19) 0.44339(19) 0.20438(14) 0.0426(8) Uani 1 1 d . . . . .
C31 C -0.0939(2) 0.3803(2) 0.21866(15) 0.0497(10) Uani 1 1 d . . . . .
C32 C -0.1518(2) 0.3764(2) 0.21541(16) 0.0539(11) Uani 1 1 d . . . . .
C33 C -0.1896(2) 0.4352(2) 0.19805(15) 0.0519(10) Uani 1 1 d . . . . .
C34 C -0.16889(17) 0.4986(2) 0.18464(14) 0.0423(8) Uani 1 1 d . . . . .
C40 C 0.15332(15) 0.66094(17) 0.42894(12) 0.0304(7) Uani 1 1 d . . . . .
C41 C 0.14243(15) 0.73418(17) 0.42942(13) 0.0324(7) Uani 1 1 d . . . . .
C42 C 0.17868(17) 0.78007(19) 0.41531(14) 0.0377(7) Uani 1 1 d . . . . .
H42 H 0.172760 0.830323 0.415385 0.045 Uiso 1 1 calc R U . . .
C43 C 0.22328(16) 0.7535(2) 0.40118(14) 0.0402(8) Uani 1 1 d . . . . .
H43 H 0.246962 0.785535 0.390742 0.048 Uiso 1 1 calc R U . . .
C44 C 0.23369(16) 0.6807(2) 0.40209(14) 0.0400(8) Uani 1 1 d . . . . .
H44 H 0.264757 0.663350 0.392631 0.048 Uiso 1 1 calc R U . . .
C45 C 0.19928(16) 0.63245(19) 0.41669(13) 0.0356(7) Uani 1 1 d . . . . .
C46 C 0.09576(18) 0.76304(18) 0.44837(15) 0.0400(8) Uani 1 1 d . . . . .
H46 H 0.072873 0.721412 0.453547 0.048 Uiso 1 1 calc R U . . .
C47 C 0.1323(2) 0.8005(3) 0.51130(17) 0.0596(11) Uani 1 1 d . . . . .
H47A H 0.162886 0.767147 0.542011 0.089 Uiso 1 1 calc R U . . .
H47B H 0.102689 0.816507 0.525040 0.089 Uiso 1 1 calc R U . . .
H47C H 0.154708 0.841979 0.507260 0.089 Uiso 1 1 calc R U . . .
C48 C 0.04673(19) 0.8128(2) 0.39954(17) 0.0480(9) Uani 1 1 d . . . . .
H48A H 0.068063 0.854376 0.393956 0.072 Uiso 1 1 calc R U . . .
H48B H 0.017242 0.828926 0.413366 0.072 Uiso 1 1 calc R U . . .
H48C H 0.023361 0.787210 0.359892 0.072 Uiso 1 1 calc R U . . .
C49 C 0.21110(18) 0.5523(2) 0.41802(15) 0.0432(8) Uani 1 1 d . . . . .
H49 H 0.187114 0.528424 0.436284 0.052 Uiso 1 1 calc R U . . .
C50 C 0.2807(2) 0.5345(2) 0.45929(17) 0.0556(10) Uani 1 1 d . . . . .
H50A H 0.305002 0.553992 0.440638 0.083 Uiso 1 1 calc R U . . .
H50B H 0.286051 0.482465 0.463232 0.083 Uiso 1 1 calc R U . . .
H50C H 0.295884 0.555661 0.500635 0.083 Uiso 1 1 calc R U . . .
C51 C 0.1860(2) 0.5231(2) 0.35222(17) 0.0528(9) Uani 1 1 d . . . . .
H51A H 0.139933 0.528425 0.328747 0.079 Uiso 1 1 calc R U . . .
H51B H 0.197134 0.472393 0.354366 0.079 Uiso 1 1 calc R U . . .
H51C H 0.204946 0.549845 0.331274 0.079 Uiso 1 1 calc R U . . .
C52 C -0.02016(19) 0.4966(2) 0.39259(14) 0.0466(9) Uani 1 1 d . . . . .
C53 C -0.0054(2) 0.4216(2) 0.39666(15) 0.0512(11) Uani 1 1 d . . . . .
C54 C -0.0557(2) 0.3749(3) 0.37826(17) 0.0607(12) Uani 1 1 d . . . . .
H54 H -0.048543 0.324689 0.380345 0.073 Uiso 1 1 calc R U . . .
C55 C -0.1153(2) 0.4003(2) 0.35721(16) 0.0583(12) Uani 1 1 d . . . . .
H55 H -0.148386 0.366507 0.346309 0.070 Uiso 1 1 calc R U . . .
C56 C -0.1307(2) 0.4718(3) 0.35075(16) 0.0645(13) Uani 1 1 d . . . . .
H56 H -0.173293 0.486836 0.334479 0.077 Uiso 1 1 calc R U . . .
C57 C -0.0800(2) 0.5237(2) 0.36943(15) 0.0518(10) Uani 1 1 d . . . . .
C58 C 0.0606(2) 0.3961(2) 0.41632(18) 0.0580(11) Uani 1 1 d . . . . .
H58 H 0.090746 0.426268 0.452258 0.070 Uiso 1 1 calc R U . . .
C59 C 0.0746(3) 0.3168(2) 0.4367(2) 0.0774(15) Uani 1 1 d . . . . .
H59A H 0.059072 0.305954 0.465678 0.116 Uiso 1 1 calc R U . . .
H59B H 0.120359 0.308447 0.457363 0.116 Uiso 1 1 calc R U . . .
H59C H 0.053330 0.285873 0.399986 0.116 Uiso 1 1 calc R U . . .
C60 C 0.0754(2) 0.4067(2) 0.36392(19) 0.0608(11) Uani 1 1 d . . . . .
H60A H 0.049400 0.374094 0.329586 0.091 Uiso 1 1 calc R U . . .
H60B H 0.120220 0.396756 0.379153 0.091 Uiso 1 1 calc R U . . .
H60C H 0.065965 0.456283 0.349096 0.091 Uiso 1 1 calc R U . . .
C61 C -0.0915(2) 0.6031(3) 0.36428(17) 0.0652(13) Uani 1 1 d . . . . .
H61 H -0.059546 0.624477 0.354587 0.078 Uiso 1 1 calc R U . . .
C62 C -0.1564(2) 0.6283(4) 0.3127(2) 0.0895(18) Uani 1 1 d . . . . .
H62A H -0.166020 0.605315 0.273311 0.134 Uiso 1 1 calc R U . . .
H62B H -0.155829 0.680404 0.308228 0.134 Uiso 1 1 calc R U . . .
H62C H -0.188769 0.615417 0.323702 0.134 Uiso 1 1 calc R U . . .
C63 C -0.0785(3) 0.6358(3) 0.4269(2) 0.0756(14) Uani 1 1 d . . . . .
H63A H -0.110624 0.619102 0.436999 0.113 Uiso 1 1 calc R U . . .
H63B H -0.080042 0.688086 0.423693 0.113 Uiso 1 1 calc R U . . .
H63C H -0.036508 0.620867 0.459811 0.113 Uiso 1 1 calc R U . . .
C69 C 0.61226(16) 1.08584(17) 0.83136(13) 0.0341(7) Uani 1 1 d . . . . .
C70 C 0.67582(17) 1.07358(18) 0.85417(15) 0.0388(7) Uani 1 1 d . . . . .
C71 C 0.70695(17) 1.0115(2) 0.88392(15) 0.0426(8) Uani 1 1 d . . . . .
C72 C 0.67442(18) 0.95826(17) 0.89428(15) 0.0418(8) Uani 1 1 d . . . . .
C73 C 0.61164(19) 0.96727(18) 0.87382(16) 0.0447(8) Uani 1 1 d . . . . .
C74 C 0.58155(17) 1.02946(18) 0.84268(15) 0.0394(7) Uani 1 1 d . . . . .
C79 C 0.38158(15) 1.15576(16) 0.78103(13) 0.0302(6) Uani 1 1 d . . . . .
C81 C 0.29092(17) 1.14553(19) 0.78579(16) 0.0413(8) Uani 1 1 d . . . . .
H81 H 0.249753 1.131076 0.776728 0.050 Uiso 1 1 calc R U . . .
C82 C 0.32886(18) 1.1914(2) 0.83044(17) 0.0453(9) Uani 1 1 d . . . . .
H82 H 0.319154 1.215359 0.858672 0.054 Uiso 1 1 calc R U . . .
C84 C 0.59654(15) 1.15919(16) 0.73341(14) 0.0320(7) Uani 1 1 d . . . . .
C85 C 0.57502(16) 1.10664(17) 0.68762(14) 0.0334(7) Uani 1 1 d . . . . .
C86 C 0.58973(16) 1.10349(17) 0.64012(14) 0.0330(7) Uani 1 1 d . . . . .
C87 C 0.62841(16) 1.15427(18) 0.63692(14) 0.0347(7) Uani 1 1 d . . . . .
C88 C 0.65207(16) 1.20715(17) 0.68134(14) 0.0360(7) Uani 1 1 d . . . . .
C89 C 0.63657(16) 1.20803(17) 0.72796(14) 0.0335(7) Uani 1 1 d . . . . .
C95 C 0.59300(15) 1.23381(17) 0.82763(14) 0.0312(7) Uani 1 1 d . . . . .
C96 C 0.55984(16) 1.29493(17) 0.79578(13) 0.0335(7) Uani 1 1 d . . . . .
C97 C 0.56690(16) 1.36051(17) 0.82370(14) 0.0343(7) Uani 1 1 d . . . . .
C98 C 0.60959(17) 1.36841(17) 0.88569(14) 0.0356(7) Uani 1 1 d . . . . .
C99 C 0.64398(17) 1.31072(18) 0.91928(14) 0.0378(7) Uani 1 1 d . . . . .
C100 C 0.63495(16) 1.24550(17) 0.88991(14) 0.0356(7) Uani 1 1 d . . . . .
C106 C 0.30425(15) 1.06884(17) 0.70794(14) 0.0321(7) Uani 1 1 d . . . . .
C107 C 0.26758(16) 1.08927(18) 0.64545(15) 0.0370(7) Uani 1 1 d . . . . .
C108 C 0.25199(17) 1.03565(19) 0.60071(15) 0.0411(8) Uani 1 1 d . . . . .
H108 H 0.227706 1.047332 0.557739 0.049 Uiso 1 1 calc R U . . .
C109 C 0.27147(16) 0.96572(19) 0.61821(15) 0.0404(8) Uani 1 1 d . . . . .
H109 H 0.259794 0.929932 0.587079 0.048 Uiso 1 1 calc R U . . .
C110 C 0.30767(16) 0.94718(18) 0.68034(15) 0.0376(7) Uani 1 1 d . . . . .
H110 H 0.320755 0.898932 0.691356 0.045 Uiso 1 1 calc R U . . .
C111 C 0.32517(16) 0.99865(18) 0.72700(14) 0.0345(7) Uani 1 1 d . . . . .
C112 C 0.24845(18) 1.16630(19) 0.62689(16) 0.0454(8) Uani 1 1 d . . . . .
H112 H 0.253341 1.192209 0.664503 0.054 Uiso 1 1 calc R U . . .
C113 C 0.2922(2) 1.2015(3) 0.6074(2) 0.0717(13) Uani 1 1 d . . . . .
H11A H 0.335701 1.200220 0.642261 0.108 Uiso 1 1 calc R U . . .
H11B H 0.279254 1.251377 0.595696 0.108 Uiso 1 1 calc R U . . .
H11C H 0.289964 1.175803 0.571768 0.108 Uiso 1 1 calc R U . . .
C114 C 0.1788(2) 1.1740(3) 0.5752(2) 0.0662(12) Uani 1 1 d . . . . .
H11D H 0.172927 1.150694 0.537093 0.099 Uiso 1 1 calc R U . . .
H11E H 0.168060 1.224841 0.566949 0.099 Uiso 1 1 calc R U . . .
H11F H 0.151242 1.151290 0.588755 0.099 Uiso 1 1 calc R U . . .
C115 C 0.36411(17) 0.97900(18) 0.79617(14) 0.0382(7) Uani 1 1 d . . . . .
H115 H 0.388805 1.022363 0.818955 0.046 Uiso 1 1 calc R U . . .
C116 C 0.41074(18) 0.9186(2) 0.81008(16) 0.0448(8) Uani 1 1 d . . . . .
H11G H 0.387670 0.874403 0.790822 0.067 Uiso 1 1 calc R U . . .
H11H H 0.436105 0.911996 0.855274 0.067 Uiso 1 1 calc R U . . .
H11I H 0.438631 0.930416 0.793149 0.067 Uiso 1 1 calc R U . . .
C117 C 0.3199(2) 0.9603(3) 0.8218(2) 0.0630(12) Uani 1 1 d . . . . .
H11J H 0.294253 0.918536 0.799587 0.094 Uiso 1 1 calc R U . . .
H11K H 0.292053 1.001046 0.815822 0.094 Uiso 1 1 calc R U . . .
H11L H 0.345031 0.949349 0.866326 0.094 Uiso 1 1 calc R U . . .
C118 C 0.43386(16) 1.24736(18) 0.86789(14) 0.0349(7) Uani 1 1 d . . . . .
C119 C 0.42367(16) 1.31976(18) 0.85279(14) 0.0361(7) Uani 1 1 d . . . . .
C120 C 0.46893(16) 1.36782(19) 0.89450(15) 0.0385(7) Uani 1 1 d . . . . .
H120 H 0.463776 1.417681 0.885902 0.046 Uiso 1 1 calc R U . . .
C121 C 0.52103(17) 1.34335(19) 0.94807(14) 0.0394(8) Uani 1 1 d . . . . .
H121 H 0.551096 1.376712 0.976110 0.047 Uiso 1 1 calc R U . . .
C122 C 0.53006(17) 1.2714(2) 0.96145(14) 0.0411(8) Uani 1 1 d . . . . .
H122 H 0.566499 1.255822 0.998352 0.049 Uiso 1 1 calc R U . . .
C123 C 0.48656(17) 1.22088(18) 0.92168(14) 0.0372(7) Uani 1 1 d . . . . .
C124 C 0.36717(17) 1.3453(2) 0.79216(16) 0.0438(8) Uani 1 1 d . . . . .
H124 H 0.331389 1.311594 0.781930 0.053 Uiso 1 1 calc R U . . .
C125 C 0.3442(2) 1.4206(3) 0.7948(2) 0.0801(15) Uani 1 1 d . . . . .
H12A H 0.334766 1.423415 0.829103 0.120 Uiso 1 1 calc R U . . .
H12B H 0.305915 1.431250 0.755388 0.120 Uiso 1 1 calc R U . . .
H12C H 0.377259 1.455337 0.801762 0.120 Uiso 1 1 calc R U . . .
C126 C 0.3822(2) 1.3417(3) 0.73873(19) 0.0644(12) Uani 1 1 d . . . . .
H12D H 0.411482 1.380312 0.743378 0.097 Uiso 1 1 calc R U . . .
H12E H 0.343010 1.346963 0.698849 0.097 Uiso 1 1 calc R U . . .
H12F H 0.401687 1.295399 0.739768 0.097 Uiso 1 1 calc R U . . .
C127 C 0.49407(19) 1.1416(2) 0.93606(17) 0.0494(9) Uani 1 1 d . . . . .
H127 H 0.472332 1.115625 0.895326 0.059 Uiso 1 1 calc R U . . .
C128 C 0.5629(2) 1.1173(2) 0.9696(2) 0.0602(11) Uani 1 1 d . . . . .
H12G H 0.583755 1.133675 0.946454 0.090 Uiso 1 1 calc R U . . .
H12H H 0.564697 1.064898 0.972265 0.090 Uiso 1 1 calc R U . . .
H12I H 0.584652 1.137575 1.011724 0.090 Uiso 1 1 calc R U . . .
C129 C 0.4610(3) 1.1204(3) 0.9725(3) 0.0930(18) Uani 1 1 d . . . . .
H12J H 0.482045 1.143721 1.013449 0.140 Uiso 1 1 calc R U . . .
H12K H 0.463064 1.068363 0.978034 0.140 Uiso 1 1 calc R U . . .
H12L H 0.416665 1.135584 0.949586 0.140 Uiso 1 1 calc R U . . .
C136 C 0.09252(19) 0.5185(2) 0.17798(17) 0.0476(9) Uani 1 1 d . . . . .
H13A H 0.064440 0.520287 0.132248 0.057 Uiso 1 1 calc R U . . .
H13B H 0.065835 0.508022 0.197047 0.057 Uiso 1 1 calc R U . . .
C137 C 0.1388(2) 0.4586(2) 0.19313(18) 0.0558(10) Uani 1 1 d . . . . .
H13C H 0.162112 0.465519 0.170463 0.084 Uiso 1 1 calc R U . . .
H13D H 0.116043 0.412993 0.180789 0.084 Uiso 1 1 calc R U . . .
H13E H 0.168594 0.458221 0.238040 0.084 Uiso 1 1 calc R U . . .
C138 C 0.15534(18) 0.6101(2) 0.16866(16) 0.0456(8) Uani 1 1 d . . . . .
H13F H 0.128768 0.604775 0.122951 0.055 Uiso 1 1 calc R U . . .
H13G H 0.193702 0.580329 0.182700 0.055 Uiso 1 1 calc R U . . .
C139 C 0.1735(2) 0.6865(2) 0.18480(18) 0.0534(10) Uani 1 1 d . . . . .
H13H H 0.135380 0.715325 0.172353 0.080 Uiso 1 1 calc R U . . .
H13I H 0.195315 0.703571 0.162799 0.080 Uiso 1 1 calc R U . . .
H13J H 0.201669 0.690953 0.229850 0.080 Uiso 1 1 calc R U . . .
C141 C 0.4131(2) 1.0576(2) 0.5131(2) 0.0632(11) Uani 1 1 d . . . . .
H14A H 0.436625 1.071559 0.491432 0.076 Uiso 1 1 calc R U . . .
H14B H 0.429910 1.011074 0.533833 0.076 Uiso 1 1 calc R U . . .
C143 C 0.4263(3) 1.1813(3) 0.5417(2) 0.0676(12) Uani 1 1 d . . . . .
H14C H 0.385945 1.193192 0.503918 0.081 Uiso 1 1 calc R U . . .
H14D H 0.460717 1.184105 0.531221 0.081 Uiso 1 1 calc R U . . .
C144 C 0.4385(3) 1.2326(2) 0.5923(2) 0.0740(14) Uani 1 1 d . . . . .
H14E H 0.398161 1.250404 0.586883 0.111 Uiso 1 1 calc R U . . .
H14F H 0.463576 1.272825 0.590723 0.111 Uiso 1 1 calc R U . . .
H14G H 0.461845 1.208483 0.632697 0.111 Uiso 1 1 calc R U . . .
B1 B -0.07870(18) 0.57925(19) 0.17829(15) 0.0310(7) Uani 1 1 d . . . . .
B2 B 0.57680(18) 1.1577(2) 0.78940(16) 0.0319(7) Uani 1 1 d . . . . .
N1 N -0.01239(13) 0.57036(15) 0.28975(11) 0.0340(6) Uani 1 1 d . . . . .
N2 N 0.04399(13) 0.59719(14) 0.33337(11) 0.0314(6) Uani 1 1 d . . . . .
N3 N 0.03231(14) 0.54500(15) 0.41972(11) 0.0381(7) Uani 1 1 d . . . . .
N4 N 0.11397(13) 0.61231(14) 0.43939(11) 0.0308(6) Uani 1 1 d . . . . .
N5 N 0.47793(13) 1.16998(14) 0.78989(11) 0.0326(6) Uani 1 1 d . . . . .
N6 N 0.41961(12) 1.14181(14) 0.75855(11) 0.0317(6) Uani 1 1 d . . . . .
N8 N 0.38522(13) 1.19793(15) 0.82840(12) 0.0366(6) Uani 1 1 d . . . . .
N7 N 0.32320(13) 1.12292(14) 0.75503(11) 0.0330(6) Uani 1 1 d . . . . .
O1 O -0.01433(10) 0.58783(11) 0.23310(8) 0.0321(5) Uani 1 1 d . . . . .
O2 O 0.50637(10) 1.14835(11) 0.75451(9) 0.0323(5) Uani 1 1 d . . . . .
O3 O 0.12089(11) 0.58734(12) 0.19885(10) 0.0392(5) Uani 1 1 d . . . . .
O4 O 0.42335(18) 1.11326(18) 0.56148(14) 0.0786(10) Uani 1 1 d . . . . .
F24 F 0.01824(10) 0.68388(11) 0.05806(9) 0.0457(5) Uani 1 1 d . . . . .
F25 F -0.13002(9) 0.47339(10) 0.06819(7) 0.0396(4) Uani 1 1 d . . . . .
F26 F -0.03065(10) 0.58094(12) -0.03187(8) 0.0496(5) Uani 1 1 d . . . . .
F27 F -0.10434(10) 0.47606(11) -0.02457(8) 0.0464(5) Uani 1 1 d . . . . .
F28 F -0.00362(9) 0.68088(9) 0.15348(7) 0.0372(4) Uani 1 1 d . . . . .
F35 F -0.01803(10) 0.44175(10) 0.20707(9) 0.0452(5) Uani 1 1 d . . . . .
F36 F -0.20911(10) 0.55438(13) 0.16910(9) 0.0527(5) Uani 1 1 d . . . . .
F37 F -0.24649(12) 0.43297(15) 0.19536(10) 0.0684(7) Uani 1 1 d . . . . .
F38 F -0.05652(13) 0.32062(11) 0.23590(10) 0.0612(6) Uani 1 1 d . . . . .
F39 F -0.17017(14) 0.31450(13) 0.23044(9) 0.0690(8) Uani 1 1 d . . . . .
F64 F -0.05166(11) 0.71205(12) 0.25990(9) 0.0582(6) Uani 1 1 d . . . . .
F65 F -0.12343(14) 0.82735(12) 0.23139(11) 0.0690(7) Uani 1 1 d . . . . .
F66 F -0.19891(10) 0.60746(11) 0.06730(8) 0.0463(5) Uani 1 1 d . . . . .
F67 F -0.26919(11) 0.72656(13) 0.03891(10) 0.0630(6) Uani 1 1 d . . . . .
F68 F -0.23253(11) 0.83769(12) 0.12052(11) 0.0582(6) Uani 1 1 d . . . . .
F90 F 0.56592(9) 1.05088(10) 0.59707(8) 0.0407(4) Uani 1 1 d . . . . .
F91 F 0.66488(9) 1.26063(10) 0.77112(8) 0.0406(4) Uani 1 1 d . . . . .
F92 F 0.64385(9) 1.15198(11) 0.59134(8) 0.0414(4) Uani 1 1 d . . . . .
F93 F 0.69093(9) 1.25719(10) 0.67878(9) 0.0435(5) Uani 1 1 d . . . . .
F94 F 0.53775(9) 1.05270(9) 0.68859(8) 0.0375(4) Uani 1 1 d . . . . .
F101 F 0.51889(9) 1.29212(10) 0.73406(8) 0.0407(4) Uani 1 1 d . . . . .
F102 F 0.67066(10) 1.19107(10) 0.92713(8) 0.0484(5) Uani 1 1 d . . . . .
F103 F 0.68496(11) 1.31859(12) 0.98029(8) 0.0561(6) Uani 1 1 d . . . . .
F104 F 0.53285(10) 1.41866(10) 0.79103(8) 0.0425(4) Uani 1 1 d . . . . .
F105 F 0.61651(10) 1.43335(10) 0.91298(8) 0.0427(5) Uani 1 1 d . . . . .
F130 F 0.71179(9) 1.12423(11) 0.84722(9) 0.0496(5) Uani 1 1 d . . . . .
F131 F 0.76919(10) 1.00242(13) 0.90333(11) 0.0620(6) Uani 1 1 d . . . . .
F132 F 0.51916(10) 1.03220(11) 0.82325(11) 0.0569(6) Uani 1 1 d . . . . .
F133 F 0.57871(12) 0.91596(12) 0.88345(12) 0.0659(6) Uani 1 1 d . . . . .
F134 F 0.70442(11) 0.89809(11) 0.92470(10) 0.0562(6) Uani 1 1 d . . . . .
K1 K 0.09061(3) 0.67436(4) 0.27165(3) 0.03390(17) Uani 1 1 d . . . . .
K2 K 0.41743(4) 1.06335(4) 0.66374(3) 0.03827(18) Uani 1 1 d . . . . .

loop_
_atom_site_aniso_label
_atom_site_aniso_U_11
_atom_site_aniso_U_22
_atom_site_aniso_U_33
_atom_site_aniso_U_23
_atom_site_aniso_U_13
_atom_site_aniso_U_12
C1 0.089(4) 0.095(4) 0.094(4) 0.000(3) 0.036(3) 0.002(3)
C3 0.0404(19) 0.0388(18) 0.0309(15) -0.0032(13) 0.0235(14) -0.0053(14)
C4 0.048(2) 0.0399(19) 0.0349(17) -0.0061(14) 0.0220(16) -0.0022(16)
C5 0.063(3) 0.038(2) 0.052(2) -0.0121(16) 0.037(2) -0.0028(17)
C6 0.054(2) 0.038(2) 0.062(2) 0.0051(16) 0.041(2) 0.0098(17)
C7 0.039(2) 0.050(2) 0.048(2) 0.0026(16) 0.0241(17) 0.0010(16)
C8 0.0389(19) 0.0403(19) 0.0371(17) -0.0058(14) 0.0202(15) -0.0020(15)
C13 0.0411(19) 0.0330(17) 0.0266(15) -0.0034(12) 0.0204(14) -0.0069(14)
C15 0.052(2) 0.0379(18) 0.0214(14) -0.0002(12) 0.0216(14) -0.0037(15)
C16 0.061(2) 0.047(2) 0.0247(15) -0.0040(13) 0.0242(16) -0.0147(17)
C18 0.0363(17) 0.0303(16) 0.0233(14) -0.0001(11) 0.0141(13) 0.0038(13)
C19 0.0376(18) 0.0328(16) 0.0242(14) 0.0012(12) 0.0148(13) 0.0027(13)
C20 0.0413(19) 0.0415(19) 0.0306(15) 0.0075(13) 0.0196(14) 0.0013(15)
C21 0.047(2) 0.051(2) 0.0249(15) 0.0048(13) 0.0230(15) 0.0098(16)
C22 0.048(2) 0.0390(18) 0.0206(14) -0.0030(12) 0.0140(14) 0.0080(15)
C23 0.0410(19) 0.0316(16) 0.0277(15) 0.0031(12) 0.0171(14) 0.0033(14)
C29 0.046(2) 0.0415(19) 0.0216(14) -0.0052(12) 0.0172(14) -0.0114(15)
C30 0.059(2) 0.040(2) 0.0273(15) -0.0047(13) 0.0202(16) -0.0133(17)
C31 0.077(3) 0.041(2) 0.0285(17) -0.0043(14) 0.0237(18) -0.0165(19)
C32 0.087(3) 0.047(2) 0.0326(17) -0.0106(15) 0.034(2) -0.036(2)
C33 0.056(2) 0.073(3) 0.0301(17) -0.0116(17) 0.0238(17) -0.031(2)
C34 0.044(2) 0.054(2) 0.0305(16) -0.0069(15) 0.0197(15) -0.0154(18)
C40 0.0344(17) 0.0379(18) 0.0198(13) 0.0002(11) 0.0140(12) -0.0030(13)
C41 0.0365(18) 0.0377(18) 0.0230(14) 0.0003(12) 0.0147(13) -0.0032(14)
C42 0.045(2) 0.0377(18) 0.0313(16) 0.0017(13) 0.0194(15) -0.0036(15)
C43 0.0378(19) 0.054(2) 0.0270(15) 0.0038(14) 0.0147(14) -0.0094(16)
C44 0.0349(19) 0.057(2) 0.0294(16) 0.0022(14) 0.0171(14) 0.0014(16)
C45 0.0370(18) 0.0463(19) 0.0251(14) 0.0031(13) 0.0166(13) 0.0040(15)
C46 0.053(2) 0.0362(18) 0.0411(17) -0.0007(14) 0.0315(17) 0.0022(15)
C47 0.068(3) 0.076(3) 0.0394(19) -0.0090(18) 0.030(2) 0.011(2)
C48 0.049(2) 0.049(2) 0.047(2) -0.0044(16) 0.0248(17) 0.0056(17)
C49 0.050(2) 0.046(2) 0.0395(17) 0.0036(15) 0.0269(16) 0.0082(16)
C50 0.060(3) 0.067(3) 0.0417(19) 0.0126(18) 0.0260(19) 0.019(2)
C51 0.062(3) 0.053(2) 0.047(2) -0.0013(17) 0.0297(19) 0.0062(19)
C52 0.054(2) 0.069(3) 0.0221(15) -0.0046(15) 0.0229(15) -0.0241(19)
C53 0.084(3) 0.049(2) 0.0284(16) -0.0116(15) 0.0332(19) -0.033(2)
C54 0.077(3) 0.069(3) 0.0367(19) -0.0079(18) 0.029(2) -0.024(2)
C55 0.086(4) 0.065(3) 0.0331(18) -0.0132(17) 0.036(2) -0.034(2)
C56 0.060(3) 0.109(4) 0.0296(18) -0.013(2) 0.0260(18) -0.018(3)
C57 0.062(3) 0.067(3) 0.0304(17) -0.0072(16) 0.0256(18) -0.017(2)
C58 0.080(3) 0.045(2) 0.043(2) -0.0060(16) 0.026(2) -0.009(2)
C59 0.123(5) 0.050(3) 0.051(2) 0.0037(19) 0.037(3) -0.001(3)
C60 0.085(3) 0.046(2) 0.052(2) 0.0010(17) 0.034(2) 0.002(2)
C61 0.044(2) 0.114(4) 0.037(2) 0.000(2) 0.0191(18) 0.003(2)
C62 0.062(3) 0.156(6) 0.045(2) -0.004(3) 0.021(2) 0.014(3)
C63 0.072(3) 0.108(4) 0.046(2) -0.001(2) 0.028(2) 0.011(3)
C69 0.0398(19) 0.0364(18) 0.0274(15) -0.0026(12) 0.0176(14) -0.0008(14)
C70 0.041(2) 0.0410(19) 0.0337(16) -0.0019(13) 0.0181(15) -0.0065(15)
C71 0.0343(19) 0.049(2) 0.0377(17) -0.0039(15) 0.0128(15) 0.0038(16)
C72 0.053(2) 0.0281(17) 0.0379(17) -0.0006(13) 0.0178(16) 0.0034(15)
C73 0.054(2) 0.0314(18) 0.0491(19) 0.0004(14) 0.0258(18) -0.0055(16)
C74 0.0384(19) 0.0349(18) 0.0456(18) -0.0009(14) 0.0212(16) -0.0008(14)
C79 0.0330(17) 0.0316(16) 0.0255(14) -0.0035(12) 0.0140(13) -0.0028(13)
C81 0.042(2) 0.046(2) 0.0495(19) -0.0120(15) 0.0328(16) -0.0076(16)
C82 0.049(2) 0.051(2) 0.052(2) -0.0188(16) 0.0374(18) -0.0143(17)
C84 0.0352(17) 0.0291(16) 0.0354(16) -0.0005(12) 0.0203(14) 0.0006(13)
C85 0.0348(18) 0.0322(17) 0.0368(16) 0.0026(13) 0.0205(14) -0.0014(13)
C86 0.0372(18) 0.0316(17) 0.0295(15) -0.0024(12) 0.0158(13) 0.0013(13)
C87 0.0379(18) 0.0408(18) 0.0305(15) 0.0032(13) 0.0208(14) 0.0037(14)
C88 0.0363(18) 0.0353(18) 0.0390(17) 0.0046(13) 0.0205(15) -0.0023(14)
C89 0.0386(19) 0.0295(16) 0.0345(16) -0.0029(12) 0.0197(14) -0.0021(13)
C95 0.0330(17) 0.0339(17) 0.0327(15) 0.0003(12) 0.0207(13) -0.0022(13)
C96 0.0378(18) 0.0363(17) 0.0297(15) -0.0014(12) 0.0193(14) -0.0029(14)
C97 0.0384(18) 0.0325(17) 0.0370(16) 0.0037(13) 0.0224(14) 0.0021(14)
C98 0.047(2) 0.0317(17) 0.0365(16) -0.0073(13) 0.0267(15) -0.0048(14)
C99 0.045(2) 0.0384(19) 0.0275(15) -0.0023(13) 0.0165(14) -0.0033(15)
C100 0.0394(19) 0.0334(17) 0.0325(16) 0.0038(13) 0.0165(14) 0.0032(14)
C106 0.0321(17) 0.0349(17) 0.0342(16) -0.0097(13) 0.0201(14) -0.0068(13)
C107 0.0334(18) 0.0400(19) 0.0372(17) -0.0036(14) 0.0170(14) -0.0035(14)
C108 0.0372(19) 0.049(2) 0.0344(17) -0.0064(14) 0.0155(15) -0.0022(15)
C109 0.0365(19) 0.045(2) 0.0433(18) -0.0155(15) 0.0221(15) -0.0080(15)
C110 0.0401(19) 0.0353(18) 0.0448(18) -0.0064(14) 0.0266(16) -0.0030(14)
C111 0.0357(18) 0.0365(18) 0.0373(16) -0.0040(13) 0.0224(14) -0.0039(14)
C112 0.047(2) 0.041(2) 0.0388(18) 0.0000(14) 0.0141(16) 0.0008(16)
C113 0.067(3) 0.061(3) 0.081(3) 0.016(2) 0.031(3) -0.002(2)
C114 0.053(3) 0.065(3) 0.067(3) 0.007(2) 0.019(2) 0.008(2)
C115 0.044(2) 0.0387(18) 0.0344(16) -0.0013(13) 0.0212(15) -0.0026(15)
C116 0.046(2) 0.042(2) 0.0451(19) 0.0019(15) 0.0212(17) -0.0014(16)
C117 0.062(3) 0.087(3) 0.056(2) 0.021(2) 0.042(2) 0.012(2)
C118 0.0375(18) 0.0400(18) 0.0321(16) -0.0104(13) 0.0210(14) -0.0107(14)
C119 0.0371(18) 0.0393(19) 0.0357(16) -0.0096(13) 0.0209(14) -0.0070(14)
C120 0.042(2) 0.0370(18) 0.0405(17) -0.0106(14) 0.0234(16) -0.0073(15)
C121 0.0405(19) 0.047(2) 0.0329(16) -0.0122(14) 0.0198(15) -0.0102(15)
C122 0.043(2) 0.051(2) 0.0289(15) -0.0052(14) 0.0172(15) -0.0040(16)
C123 0.044(2) 0.0408(19) 0.0327(16) -0.0049(13) 0.0240(15) -0.0065(15)
C124 0.0367(19) 0.044(2) 0.0466(19) -0.0060(15) 0.0172(16) -0.0056(15)
C125 0.058(3) 0.069(3) 0.084(3) -0.016(3) 0.013(2) 0.019(2)
C126 0.068(3) 0.075(3) 0.048(2) 0.019(2) 0.027(2) 0.014(2)
C127 0.058(2) 0.043(2) 0.049(2) 0.0018(16) 0.0279(19) -0.0058(18)
C128 0.062(3) 0.054(3) 0.061(2) 0.0037(19) 0.026(2) 0.005(2)
C129 0.099(4) 0.078(4) 0.134(5) 0.047(3) 0.082(4) 0.016(3)
C136 0.047(2) 0.048(2) 0.049(2) -0.0026(16) 0.0249(17) 0.0009(17)
C137 0.062(3) 0.054(2) 0.049(2) -0.0013(17) 0.026(2) 0.008(2)
C138 0.046(2) 0.055(2) 0.0422(18) -0.0069(16) 0.0273(17) -0.0004(17)
C139 0.057(3) 0.059(3) 0.046(2) -0.0069(17) 0.0276(19) -0.0102(19)
C141 0.081(3) 0.061(3) 0.062(3) 0.005(2) 0.045(2) 0.007(2)
C143 0.073(3) 0.067(3) 0.061(3) 0.010(2) 0.032(2) 0.001(2)
C144 0.106(4) 0.052(3) 0.050(2) -0.0036(19) 0.028(2) 0.018(3)
B1 0.037(2) 0.0350(19) 0.0227(15) -0.0032(13) 0.0162(15) -0.0063(15)
B2 0.035(2) 0.0341(19) 0.0305(17) -0.0031(14) 0.0189(15) -0.0044(15)
N1 0.0415(16) 0.0426(16) 0.0221(12) -0.0024(10) 0.0188(11) -0.0100(12)
N2 0.0387(15) 0.0335(14) 0.0254(12) -0.0029(10) 0.0185(11) -0.0070(11)
N3 0.0505(17) 0.0458(17) 0.0231(12) -0.0042(11) 0.0219(12) -0.0180(13)
N4 0.0396(15) 0.0344(14) 0.0219(11) -0.0022(10) 0.0178(11) -0.0056(11)
N5 0.0355(15) 0.0364(15) 0.0320(13) -0.0032(10) 0.0213(12) -0.0022(11)
N6 0.0335(15) 0.0334(14) 0.0310(13) -0.0024(10) 0.0181(11) -0.0023(11)
N8 0.0373(16) 0.0406(16) 0.0381(14) -0.0123(11) 0.0233(12) -0.0093(12)
N7 0.0333(15) 0.0357(15) 0.0339(13) -0.0078(11) 0.0195(11) -0.0032(11)
O1 0.0416(13) 0.0383(12) 0.0202(9) -0.0010(8) 0.0182(9) -0.0064(10)
O2 0.0353(12) 0.0372(12) 0.0322(10) -0.0048(9) 0.0226(9) -0.0031(9)
O3 0.0422(14) 0.0408(13) 0.0382(12) -0.0039(9) 0.0226(11) 0.0012(10)
O4 0.101(3) 0.075(2) 0.0580(17) 0.0147(15) 0.0380(18) -0.0131(19)
F24 0.0499(12) 0.0557(13) 0.0408(10) 0.0074(9) 0.0295(9) -0.0041(10)
F25 0.0515(12) 0.0366(10) 0.0291(9) -0.0041(7) 0.0187(8) -0.0066(9)
F26 0.0596(14) 0.0680(14) 0.0317(9) 0.0039(9) 0.0304(10) 0.0095(11)
F27 0.0598(13) 0.0518(12) 0.0255(9) -0.0079(8) 0.0194(9) 0.0051(10)
F28 0.0489(11) 0.0357(10) 0.0299(9) -0.0015(7) 0.0216(8) -0.0063(8)
F35 0.0573(13) 0.0359(11) 0.0465(11) 0.0025(8) 0.0287(10) -0.0002(9)
F36 0.0415(12) 0.0689(15) 0.0505(11) 0.0021(10) 0.0249(10) -0.0089(11)
F37 0.0645(16) 0.0925(19) 0.0569(13) -0.0115(12) 0.0365(12) -0.0392(14)
F38 0.0960(19) 0.0355(12) 0.0505(12) 0.0022(9) 0.0349(12) -0.0103(12)
F39 0.108(2) 0.0596(14) 0.0408(11) -0.0102(10) 0.0380(13) -0.0471(14)
F64 0.0698(16) 0.0478(13) 0.0398(11) -0.0160(9) 0.0138(10) -0.0006(11)
F65 0.098(2) 0.0442(13) 0.0676(14) -0.0181(11) 0.0433(14) 0.0021(12)
F66 0.0443(12) 0.0472(12) 0.0376(10) -0.0086(8) 0.0127(9) -0.0002(9)
F67 0.0485(14) 0.0623(15) 0.0606(13) 0.0041(11) 0.0135(11) 0.0118(11)
F68 0.0621(15) 0.0440(12) 0.0864(16) 0.0073(11) 0.0503(13) 0.0120(10)
F90 0.0498(12) 0.0406(11) 0.0354(9) -0.0066(8) 0.0238(9) -0.0040(9)
F91 0.0442(11) 0.0388(11) 0.0442(10) -0.0090(8) 0.0260(9) -0.0111(8)
F92 0.0460(11) 0.0535(12) 0.0318(9) 0.0021(8) 0.0247(8) -0.0013(9)
F93 0.0452(11) 0.0467(11) 0.0464(10) -0.0008(8) 0.0285(9) -0.0116(9)
F94 0.0453(11) 0.0320(10) 0.0438(10) -0.0051(7) 0.0286(9) -0.0075(8)
F101 0.0467(12) 0.0389(11) 0.0307(9) -0.0012(7) 0.0147(8) 0.0011(9)
F102 0.0582(13) 0.0395(11) 0.0337(9) 0.0009(8) 0.0121(9) 0.0039(9)
F103 0.0672(15) 0.0509(13) 0.0300(10) -0.0055(8) 0.0085(10) 0.0033(11)
F104 0.0499(12) 0.0338(10) 0.0423(10) 0.0020(8) 0.0216(9) 0.0060(8)
F105 0.0581(13) 0.0345(10) 0.0404(10) -0.0088(8) 0.0280(9) -0.0034(9)
F130 0.0378(11) 0.0525(13) 0.0557(12) 0.0098(9) 0.0210(9) -0.0047(9)
F131 0.0402(13) 0.0650(15) 0.0686(14) 0.0109(11) 0.0175(11) 0.0088(11)
F132 0.0428(12) 0.0424(12) 0.0886(16) 0.0160(11) 0.0347(12) -0.0001(9)
F133 0.0613(15) 0.0404(12) 0.0945(17) 0.0180(12) 0.0373(13) -0.0049(11)
F134 0.0613(15) 0.0383(12) 0.0561(12) 0.0069(9) 0.0191(11) 0.0098(10)
K1 0.0420(4) 0.0355(4) 0.0278(3) -0.0010(3) 0.0200(3) -0.0033(3)
K2 0.0422(4) 0.0414(4) 0.0350(3) -0.0069(3) 0.0219(3) -0.0064(3)

loop_
_atom_type_symbol
_atom_type_description
_atom_type_scat_dispersion_real
_atom_type_scat_dispersion_imag
_atom_type_scat_source
C C 0.0180 0.0090 'International Tables Vol C Tables 4.2.6.8 and 6.1.1.4'
H H 0.0000 0.0000 'International Tables Vol C Tables 4.2.6.8 and 6.1.1.4'
B B 0.0090 0.0040 'International Tables Vol C Tables 4.2.6.8 and 6.1.1.4'
N N 0.0310 0.0180 'International Tables Vol C Tables 4.2.6.8 and 6.1.1.4'
O O 0.0490 0.0320 'International Tables Vol C Tables 4.2.6.8 and 6.1.1.4'
F F 0.0730 0.0530 'International Tables Vol C Tables 4.2.6.8 and 6.1.1.4'
K K 0.3870 1.0660 'International Tables Vol C Tables 4.2.6.8 and 6.1.1.4'

loop_
_citation_id
_citation_doi
_citation_year
1 10.26434/chemrxiv-2025-20l40 2025

loop_
_geom_angle_atom_site_label_1
_geom_angle_atom_site_label_2
_geom_angle_atom_site_label_3
_geom_angle
_geom_angle_site_symmetry_1
_geom_angle_site_symmetry_3
_geom_angle_publ_flag
C8 C3 C4 112.9(3) . . ?
C8 C3 B1 120.9(3) . . ?
C4 C3 B1 126.0(3) . . ?
F64 C4 C5 115.9(3) . . ?
F64 C4 C3 120.6(3) . . ?
C5 C4 C3 123.5(3) . . ?
C6 C5 F65 119.4(3) . . ?
C6 C5 C4 120.6(3) . . ?
F65 C5 C4 120.0(3) . . ?
C5 C6 F68 121.0(3) . . ?
C5 C6 C7 119.3(3) . . ?
F68 C6 C7 119.6(4) . . ?
F67 C7 C8 121.7(3) . . ?
F67 C7 C6 120.0(3) . . ?
C8 C7 C6 118.4(3) . . ?
F66 C8 C7 116.1(3) . . ?
F66 C8 C3 118.6(3) . . ?
C7 C8 C3 125.3(3) . . ?
N2 C13 N4 119.9(3) . . ?
N2 C13 N3 134.4(3) . . ?
N4 C13 N3 105.7(2) . . ?
C16 C15 N4 107.3(3) . . ?
C15 C16 N3 108.8(3) . . ?
C19 C18 C23 113.2(3) . . ?
C19 C18 B1 120.1(3) . . ?
C23 C18 B1 126.6(3) . . ?
F28 C19 C18 119.6(2) . . ?
F28 C19 C20 115.0(3) . . ?
C18 C19 C20 125.4(3) . . ?
F24 C20 C21 120.1(3) . . ?
F24 C20 C19 121.3(3) . . ?
C21 C20 C19 118.6(3) . . ?
F26 C21 C22 120.5(3) . . ?
F26 C21 C20 120.3(3) . . ?
C22 C21 C20 119.2(3) . . ?
F27 C22 C21 119.9(3) . . ?
F27 C22 C23 119.7(3) . . ?
C21 C22 C23 120.4(3) . . ?
F25 C23 C22 115.8(3) . . ?
F25 C23 C18 121.0(3) . . ?
C22 C23 C18 123.2(3) . . ?
C34 C29 C30 113.9(3) . . ?
C34 C29 B1 128.1(3) . . ?
C30 C29 B1 117.8(3) . . ?
F35 C30 C31 115.8(4) . . ?
F35 C30 C29 120.7(3) . . ?
C31 C30 C29 123.5(4) . . ?
F38 C31 C32 118.7(3) . . ?
F38 C31 C30 121.4(4) . . ?
C32 C31 C30 119.8(4) . . ?
F39 C32 C33 121.0(4) . . ?
F39 C32 C31 119.7(4) . . ?
C33 C32 C31 119.3(3) . . ?
F37 C33 C32 120.4(4) . . ?
F37 C33 C34 119.7(4) . . ?
C32 C33 C34 119.9(4) . . ?
F36 C34 C29 121.0(3) . . ?
F36 C34 C33 115.5(3) . . ?
C29 C34 C33 123.5(4) . . ?
C41 C40 C45 123.4(3) . . ?
C41 C40 N4 118.4(3) . . ?
C45 C40 N4 118.2(3) . . ?
C42 C41 C40 117.2(3) . . ?
C42 C41 C46 121.2(3) . . ?
C40 C41 C46 121.5(3) . . ?
C43 C42 C41 120.8(3) . . ?
C44 C43 C42 120.6(3) . . ?
C43 C44 C45 120.9(3) . . ?
C44 C45 C40 117.0(3) . . ?
C44 C45 C49 120.8(3) . . ?
C40 C45 C49 122.2(3) . . ?
C41 C46 C48 112.6(3) . . ?
C41 C46 C47 109.1(3) . . ?
C48 C46 C47 111.1(3) . . ?
C50 C49 C45 111.4(3) . . ?
C50 C49 C51 111.3(3) . . ?
C45 C49 C51 110.9(3) . . ?
C57 C52 N3 118.6(4) . . ?
C57 C52 C53 124.5(4) . . ?
N3 C52 C53 116.7(4) . . ?
C54 C53 C52 116.2(4) . . ?
C54 C53 C58 122.3(4) . . ?
C52 C53 C58 121.4(3) . . ?
C55 C54 C53 120.5(5) . . ?
C54 C55 C56 124.0(4) . . ?
C55 C56 C57 118.3(4) . . ?
C52 C57 C56 116.3(4) . . ?
C52 C57 C61 120.9(4) . . ?
C56 C57 C61 122.7(4) . . ?
C53 C58 C60 110.2(3) . . ?
C53 C58 C59 115.9(4) . . ?
C60 C58 C59 107.3(4) . . ?
C57 C61 C62 116.4(4) . . ?
C57 C61 C63 111.6(4) . . ?
C62 C61 C63 109.2(4) . . ?
C70 C69 C74 113.2(3) . . ?
C70 C69 B2 121.6(3) . . ?
C74 C69 B2 124.9(3) . . ?
F130 C70 C69 119.7(3) . . ?
F130 C70 C71 115.8(3) . . ?
C69 C70 C71 124.5(3) . . ?
F131 C71 C72 119.3(3) . . ?
F131 C71 C70 121.2(3) . . ?
C72 C71 C70 119.6(3) . . ?
F134 C72 C73 120.6(3) . . ?
F134 C72 C71 120.4(3) . . ?
C73 C72 C71 119.0(3) . . ?
F133 C73 C72 120.2(3) . . ?
F133 C73 C74 119.9(4) . . ?
C72 C73 C74 119.9(3) . . ?
F132 C74 C73 115.0(3) . . ?
F132 C74 C69 121.2(3) . . ?
C73 C74 C69 123.7(3) . . ?
N6 C79 N8 134.9(3) . . ?
N6 C79 N7 119.4(3) . . ?
N8 C79 N7 105.7(3) . . ?
C82 C81 N7 107.2(3) . . ?
C81 C82 N8 108.4(3) . . ?
C89 C84 C85 112.8(3) . . ?
C89 C84 B2 126.3(3) . . ?
C85 C84 B2 120.9(3) . . ?
F94 C85 C86 115.7(3) . . ?
F94 C85 C84 119.7(3) . . ?
C86 C85 C84 124.6(3) . . ?
F90 C86 C87 120.1(3) . . ?
F90 C86 C85 120.5(3) . . ?
C87 C86 C85 119.4(3) . . ?
F92 C87 C86 120.5(3) . . ?
F92 C87 C88 120.6(3) . . ?
C86 C87 C88 118.9(3) . . ?
F93 C88 C87 119.2(3) . . ?
F93 C88 C89 121.1(3) . . ?
C87 C88 C89 119.7(3) . . ?
F91 C89 C88 114.9(3) . . ?
F91 C89 C84 120.5(3) . . ?
C88 C89 C84 124.5(3) . . ?
C100 C95 C96 113.7(3) . . ?
C100 C95 B2 127.8(3) . . ?
C96 C95 B2 118.5(3) . . ?
F101 C96 C97 116.2(3) . . ?
F101 C96 C95 120.3(3) . . ?
C97 C96 C95 123.6(3) . . ?
F104 C97 C98 118.7(3) . . ?
F104 C97 C96 121.7(3) . . ?
C98 C97 C96 119.6(3) . . ?
F105 C98 C99 121.0(3) . . ?
F105 C98 C97 119.4(3) . . ?
C99 C98 C97 119.6(3) . . ?
F103 C99 C98 119.2(3) . . ?
F103 C99 C100 121.6(3) . . ?
C98 C99 C100 119.2(3) . . ?
F102 C100 C99 115.1(3) . . ?
F102 C100 C95 120.6(3) . . ?
C99 C100 C95 124.3(3) . . ?
C107 C106 C111 123.6(3) . . ?
C107 C106 N7 118.4(3) . . ?
C111 C106 N7 118.0(3) . . ?
C108 C107 C106 116.8(3) . . ?
C108 C107 C112 121.3(3) . . ?
C106 C107 C112 121.8(3) . . ?
C109 C108 C107 120.8(3) . . ?
C110 C109 C108 121.0(3) . . ?
C109 C110 C111 120.6(3) . . ?
C110 C111 C106 117.1(3) . . ?
C110 C111 C115 121.5(3) . . ?
C106 C111 C115 121.4(3) . . ?
C107 C112 C113 110.5(3) . . ?
C107 C112 C114 112.8(3) . . ?
C113 C112 C114 110.6(3) . . ?
C116 C115 C117 109.6(3) . . ?
C116 C115 C111 114.4(3) . . ?
C117 C115 C111 109.9(3) . . ?
C119 C118 C123 123.7(3) . . ?
C119 C118 N8 117.7(3) . . ?
C123 C118 N8 118.5(3) . . ?
C118 C119 C120 117.1(3) . . ?
C118 C119 C124 121.5(3) . . ?
C120 C119 C124 121.4(3) . . ?
C121 C120 C119 120.5(3) . . ?
C122 C121 C120 121.0(3) . . ?
C121 C122 C123 121.1(3) . . ?
C122 C123 C118 116.6(3) . . ?
C122 C123 C127 122.4(3) . . ?
C118 C123 C127 121.0(3) . . ?
C125 C124 C119 114.7(3) . . ?
C125 C124 C126 109.0(4) . . ?
C119 C124 C126 110.4(3) . . ?
C123 C127 C129 110.7(3) . . ?
C123 C127 C128 113.1(3) . . ?
C129 C127 C128 111.0(4) . . ?
O3 C136 C137 114.4(3) . . ?
O3 C138 C139 108.5(3) . . ?
C1 C141 O4 111.5(4) . . ?
O4 C143 C144 108.8(4) . . ?
O1 B1 C29 108.9(2) . . ?
O1 B1 C3 111.6(2) . . ?
C29 B1 C3 114.2(3) . . ?
O1 B1 C18 103.8(2) . . ?
C29 B1 C18 113.4(2) . . ?
C3 B1 C18 104.5(2) . . ?
O2 B2 C95 108.2(3) . . ?
O2 B2 C69 111.1(3) . . ?
C95 B2 C69 116.1(3) . . ?
O2 B2 C84 103.8(2) . . ?
C95 B2 C84 112.0(2) . . ?
C69 B2 C84 104.9(2) . . ?
N2 N1 O1 103.2(2) . . ?
C13 N2 N1 115.4(2) . . ?
C13 N3 C16 108.4(3) . . ?
C13 N3 C52 129.4(2) . . ?
C16 N3 C52 121.6(2) . . ?
C13 N4 C15 109.8(3) . . ?
C13 N4 C40 122.6(2) . . ?
C15 N4 C40 127.3(3) . . ?
N6 N5 O2 103.3(2) . . ?
C79 N6 N5 116.1(2) . . ?
C79 N8 C82 109.0(3) . . ?
C79 N8 C118 129.1(3) . . ?
C82 N8 C118 121.6(3) . . ?
C79 N7 C81 109.7(3) . . ?
C79 N7 C106 122.4(2) . . ?
C81 N7 C106 127.6(3) . . ?
N1 O1 B1 112.4(2) . . ?
N5 O2 B2 112.3(2) . . ?
C136 O3 C138 112.4(2) . . ?
C143 O4 C141 111.9(3) . . ?

loop_
_geom_bond_atom_site_label_1
_geom_bond_atom_site_label_2
_geom_bond_distance
_geom_bond_site_symmetry_2
_geom_bond_publ_flag
C1 C141 1.415(8) . ?
C3 C8 1.390(5) . ?
C3 C4 1.390(4) . ?
C3 B1 1.655(5) . ?
C4 F64 1.348(4) . ?
C4 C5 1.372(5) . ?
C5 C6 1.355(6) . ?
C5 F65 1.357(4) . ?
C6 F68 1.355(4) . ?
C6 C7 1.377(5) . ?
C7 F67 1.342(4) . ?
C7 C8 1.372(5) . ?
C8 F66 1.365(4) . ?
C13 N2 1.316(4) . ?
C13 N4 1.374(4) . ?
C13 N3 1.376(4) . ?
C15 C16 1.325(5) . ?
C15 N4 1.394(4) . ?
C16 N3 1.404(4) . ?
C18 C19 1.380(5) . ?
C18 C23 1.390(4) . ?
C18 B1 1.662(4) . ?
C19 F28 1.364(3) . ?
C19 C20 1.380(4) . ?
C20 F24 1.343(4) . ?
C20 C21 1.374(5) . ?
C21 F26 1.347(3) . ?
C21 C22 1.359(5) . ?
C22 F27 1.356(4) . ?
C22 C23 1.390(4) . ?
C23 F25 1.351(4) . ?
C29 C34 1.384(5) . ?
C29 C30 1.397(5) . ?
C29 B1 1.646(5) . ?
C30 F35 1.346(4) . ?
C30 C31 1.376(5) . ?
C31 F38 1.367(5) . ?
C31 C32 1.370(6) . ?
C32 F39 1.355(4) . ?
C32 C33 1.359(6) . ?
C33 F37 1.352(5) . ?
C33 C34 1.389(5) . ?
C34 F36 1.348(4) . ?
C40 C41 1.395(4) . ?
C40 C45 1.398(4) . ?
C40 N4 1.431(4) . ?
C41 C42 1.391(5) . ?
C41 C46 1.522(4) . ?
C42 C43 1.384(5) . ?
C43 C44 1.381(5) . ?
C44 C45 1.392(5) . ?
C45 C49 1.522(5) . ?
C46 C48 1.523(5) . ?
C46 C47 1.526(5) . ?
C49 C50 1.519(5) . ?
C49 C51 1.526(5) . ?
C52 C57 1.372(6) . ?
C52 N3 1.432(4) . ?
C52 C53 1.438(6) . ?
C53 C54 1.385(6) . ?
C53 C58 1.505(7) . ?
C54 C55 1.361(7) . ?
C55 C56 1.376(7) . ?
C56 C57 1.452(6) . ?
C57 C61 1.503(7) . ?
C58 C60 1.514(6) . ?
C58 C59 1.547(6) . ?
C61 C62 1.533(6) . ?
C61 C63 1.541(6) . ?
C69 C70 1.377(5) . ?
C69 C74 1.396(5) . ?
C69 B2 1.654(5) . ?
C70 F130 1.355(4) . ?
C70 C71 1.381(5) . ?
C71 F131 1.353(4) . ?
C71 C72 1.371(5) . ?
C72 F134 1.349(4) . ?
C72 C73 1.360(5) . ?
C73 F133 1.343(4) . ?
C73 C74 1.386(5) . ?
C74 F132 1.347(4) . ?
C79 N6 1.316(4) . ?
C79 N8 1.375(4) . ?
C79 N7 1.379(4) . ?
C81 C82 1.340(5) . ?
C81 N7 1.398(4) . ?
C82 N8 1.400(4) . ?
C84 C89 1.388(4) . ?
C84 C85 1.389(4) . ?
C84 B2 1.670(4) . ?
C85 F94 1.363(4) . ?
C85 C86 1.384(4) . ?
C86 F90 1.350(4) . ?
C86 C87 1.365(5) . ?
C87 F92 1.349(3) . ?
C87 C88 1.373(5) . ?
C88 F93 1.352(4) . ?
C88 C89 1.375(4) . ?
C89 F91 1.360(4) . ?
C95 C100 1.379(4) . ?
C95 C96 1.395(5) . ?
C95 B2 1.644(5) . ?
C96 F101 1.348(4) . ?
C96 C97 1.374(4) . ?
C97 F104 1.363(4) . ?
C97 C98 1.368(5) . ?
C98 F105 1.357(4) . ?
C98 C99 1.365(5) . ?
C99 F103 1.342(4) . ?
C99 C100 1.379(5) . ?
C100 F102 1.358(4) . ?
C106 C107 1.400(5) . ?
C106 C111 1.401(5) . ?
C106 N7 1.433(4) . ?
C107 C108 1.397(5) . ?
C107 C112 1.512(5) . ?
C108 C109 1.384(5) . ?
C109 C110 1.383(5) . ?
C110 C111 1.396(4) . ?
C111 C115 1.533(4) . ?
C112 C113 1.515(6) . ?
C112 C114 1.544(6) . ?
C115 C116 1.513(5) . ?
C115 C117 1.531(5) . ?
C118 C119 1.393(5) . ?
C118 C123 1.404(5) . ?
C118 N8 1.437(4) . ?
C119 C120 1.400(5) . ?
C119 C124 1.525(5) . ?
C120 C121 1.382(5) . ?
C121 C122 1.376(5) . ?
C122 C123 1.396(5) . ?
C123 C127 1.514(5) . ?
C124 C125 1.526(6) . ?
C124 C126 1.532(5) . ?
C127 C129 1.523(6) . ?
C127 C128 1.525(6) . ?
C136 O3 1.429(4) . ?
C136 C137 1.498(5) . ?
C138 O3 1.431(4) . ?
C138 C139 1.489(5) . ?
C141 O4 1.508(5) . ?
C143 O4 1.376(5) . ?
C143 C144 1.483(6) . ?
B1 O1 1.488(4) . ?
B2 O2 1.499(4) . ?
N1 N2 1.354(4) . ?
N1 O1 1.412(3) . ?
N5 N6 1.343(4) . ?
N5 O2 1.413(3) . ?
